data_4076792
loop_
_publ_author_name
'Adams, Richard D.'
'Kwon, O-Sung'
'Smith, Mark D.'

_publ_section_title
;
 Insertion of Cyclopentadienylmetal Groups into the S&#x2212;S Bond of
 Mn2(CO)7(\m-S2)
;
_journal_issue 9
_journal_name_full Organometallics
_journal_page_first 1960
_journal_paper_doi 10.1021/om020028e
_journal_volume 21
_journal_year 2002
_chemical_formula_sum 'C24 H15 Mn2 O6 P S2'
_chemical_formula_weight 604.33
_chemical_name_systematic
; 
 ? 
;
_space_group_IT_number 14
_symmetry_cell_setting monoclinic
_symmetry_space_group_name_Hall '-P 2ybc'
_symmetry_space_group_name_H-M 'P 1 21/c 1'
_atom_sites_solution_hydrogens geom
_atom_sites_solution_primary direct
_atom_sites_solution_secondary difmap
_audit_creation_method SHELXL-97
_cell_angle_alpha 90.00
_cell_angle_beta 100.924(2)
_cell_angle_gamma 90.00
_cell_formula_units_Z 4
_cell_length_a 10.6883(10)
_cell_length_b 13.5221(12)
_cell_length_c 17.5040(16)
_cell_measurement_reflns_used 5024
_cell_measurement_temperature 190(2)
_cell_measurement_theta_max 26.418
_cell_measurement_theta_min 2.370
_cell_volume 2484.0(4)
_computing_cell_refinement 'SAINT+ NT V6.02a (Bruker, 1998)'
_computing_data_collection 'SMART NT V5.619 (Bruker, 2000)'
_computing_data_reduction 'SAINT+ NT V6.02a'
_computing_molecular_graphics 'SHELXTL V5.1 (Sheldrick, 1997)'
_computing_publication_material 'SHELXTL V5.1'
_computing_structure_refinement 'SHELXL-97 (Sheldrick, 1997)'
_computing_structure_solution 'SHELXS-97 (Sheldrick, 1990)'
_diffrn_ambient_temperature 190(2)
_diffrn_measured_fraction_theta_full 0.996
_diffrn_measured_fraction_theta_max 0.996
_diffrn_measurement_device_type 'Bruker SMART APEX CCD diffractometer'
_diffrn_measurement_method 'omega scans'
_diffrn_radiation_monochromator graphite
_diffrn_radiation_source 'fine-focus sealed tube'
_diffrn_radiation_type MoK\a
_diffrn_radiation_wavelength 0.71073
_diffrn_reflns_av_R_equivalents 0.0299
_diffrn_reflns_av_sigmaI/netI 0.0331
_diffrn_reflns_limit_h_max 12
_diffrn_reflns_limit_h_min -13
_diffrn_reflns_limit_k_max 16
_diffrn_reflns_limit_k_min -14
_diffrn_reflns_limit_l_max 21
_diffrn_reflns_limit_l_min -21
_diffrn_reflns_number 16382
_diffrn_reflns_theta_full 26.44
_diffrn_reflns_theta_max 26.44
_diffrn_reflns_theta_min 1.92
_diffrn_standards_decay_% <1
_exptl_absorpt_coefficient_mu 1.287
_exptl_absorpt_correction_T_max 0.831020
_exptl_absorpt_correction_T_min 0.620491
_exptl_absorpt_correction_type SADABS
_exptl_absorpt_process_details '(SADABS, Bruker, 1997)'
_exptl_crystal_colour red
_exptl_crystal_density_diffrn 1.616
_exptl_crystal_density_method 'not measured'
_exptl_crystal_description bar
_exptl_crystal_F_000 1216
_exptl_crystal_size_max 0.46
_exptl_crystal_size_mid 0.24
_exptl_crystal_size_min 0.12
_refine_diff_density_max 0.331
_refine_diff_density_min -0.316
_refine_diff_density_rms 0.081
_refine_ls_extinction_method none
_refine_ls_goodness_of_fit_ref 0.996
_refine_ls_hydrogen_treatment mixed
_refine_ls_matrix_type full
_refine_ls_number_parameters 316
_refine_ls_number_reflns 5099
_refine_ls_number_restraints 0
_refine_ls_restrained_S_all 0.996
_refine_ls_R_factor_all 0.0381
_refine_ls_R_factor_gt 0.0317
_refine_ls_shift/su_max 0.001
_refine_ls_shift/su_mean 0.000
_refine_ls_structure_factor_coef Fsqd
_refine_ls_weighting_details
; calc 
 [0.00000+1.00000exp(0.40(sin\q/\l)^2^)]/ 
   [\s^2^(Fo^2^)+0.0000+0.0000*P+(0.0456P)^2^+0.0000sin\q/\l] 
 where P = 0.33333Fo^2^ + 0.66667Fc^2^ 
;
_refine_ls_weighting_scheme calc
_refine_ls_wR_factor_gt 0.0747
_refine_ls_wR_factor_ref 0.0767
_reflns_number_gt 4286
_reflns_number_total 5099
_reflns_threshold_expression >2sigma(I)
_cod_data_source_file om020028e.cif
_cod_data_source_block kwcophs
_cod_depositor_comments
;
The following automatic conversions were performed:

'_symmetry_cell_setting' value 'Monoclinic' changed to 'monoclinic'
according to /home/saulius/struct/CIF-dictionaries/cif_core.dic
dictionary named 'cif_core.dic' version 2.4.1 from 2010-06-29.

Automatic conversion script
Id: cif_fix_values 1715 2011-07-08 13:25:40Z adriana 
;
_cod_original_sg_symbol_H-M P2(1)/c
_cod_database_code 4076792

loop_
_symmetry_equiv_pos_as_xyz
'x, y, z'
'-x, y+1/2, -z+1/2'
'-x, -y, -z'
'x, -y-1/2, z-1/2'

loop_
_atom_site_label
_atom_site_type_symbol
_atom_site_fract_x
_atom_site_fract_y
_atom_site_fract_z
_atom_site_U_iso_or_equiv
_atom_site_adp_type
_atom_site_occupancy
_atom_site_symmetry_multiplicity
_atom_site_calc_flag
_atom_site_refinement_flags
Mn2 Mn -0.39147(3) 0.79588(2) -0.035815(18) 0.02714(10) Uani 1 1 d .
Mn1 Mn -0.17478(3) 0.73386(2) 0.053880(17) 0.02261(9) Uani 1 1 d .
S1 S -0.20095(5) 0.87872(4) -0.01661(3) 0.02854(13) Uani 1 1 d .
S2 S -0.21126(5) 0.75113(4) -0.07978(3) 0.02916(13) Uani 1 1 d .
P1 P 0.04751(5) 0.74922(4) 0.07139(3) 0.02113(12) Uani 1 1 d .
C10 C -0.1632(2) 0.60063(17) 0.05871(13) 0.0363(5) Uani 1 1 d .
C11 C -0.1541(2) 0.76073(15) 0.15650(12) 0.0271(5) Uani 1 1 d .
C12 C -0.3416(2) 0.70722(17) 0.07128(13) 0.0342(5) Uani 1 1 d .
C20 C -0.5018(2) 0.69394(18) -0.06140(13) 0.0344(5) Uani 1 1 d .
C21 C -0.4671(2) 0.86088(18) -0.12321(14) 0.0371(5) Uani 1 1 d .
C22 C -0.4826(2) 0.86558(17) 0.02301(13) 0.0350(5) Uani 1 1 d .
C31 C 0.1184(2) 0.84957(15) 0.13637(11) 0.0231(4) Uani 1 1 d .
C32 C 0.0499(2) 0.93600(15) 0.14313(12) 0.0280(5) Uani 1 1 d .
H32 H -0.0365 0.9409 0.1174 0.034 Uiso 1 1 calc R
C33 C 0.1074(2) 1.01509(16) 0.18744(12) 0.0330(5) Uani 1 1 d .
H33 H 0.0604 1.0740 0.1910 0.040 Uiso 1 1 calc R
C34 C 0.2317(2) 1.00842(18) 0.22605(13) 0.0369(6) Uani 1 1 d .
H34 H 0.2702 1.0623 0.2567 0.044 Uiso 1 1 calc R
C35 C 0.3005(2) 0.92303(18) 0.22018(13) 0.0367(5) Uani 1 1 d .
H35 H 0.3864 0.9184 0.2469 0.044 Uiso 1 1 calc R
C36 C 0.2449(2) 0.84393(17) 0.17542(12) 0.0300(5) Uani 1 1 d .
H36 H 0.2931 0.7858 0.1714 0.036 Uiso 1 1 calc R
C41 C 0.1403(2) 0.64000(14) 0.11060(11) 0.0236(4) Uani 1 1 d .
C42 C 0.0968(2) 0.58112(16) 0.16553(11) 0.0291(5) Uani 1 1 d .
H42 H 0.0191 0.5970 0.1815 0.035 Uiso 1 1 calc R
C43 C 0.1666(2) 0.49949(17) 0.19702(13) 0.0368(5) Uani 1 1 d .
H43 H 0.1359 0.4593 0.2340 0.044 Uiso 1 1 calc R
C44 C 0.2806(2) 0.47617(17) 0.17499(13) 0.0382(6) Uani 1 1 d .
H44 H 0.3277 0.4198 0.1963 0.046 Uiso 1 1 calc R
C45 C 0.3255(2) 0.53547(17) 0.12166(14) 0.0379(6) Uani 1 1 d .
H45 H 0.4048 0.5207 0.1073 0.046 Uiso 1 1 calc R
C46 C 0.2553(2) 0.61623(16) 0.08907(13) 0.0326(5) Uani 1 1 d .
H46 H 0.2860 0.6557 0.0517 0.039 Uiso 1 1 calc R
C51 C 0.10537(19) 0.77412(15) -0.01852(11) 0.0227(4) Uani 1 1 d .
C52 C 0.1701(2) 0.86048(16) -0.02947(12) 0.0278(5) Uani 1 1 d .
H52 H 0.1843 0.9094 0.0102 0.033 Uiso 1 1 calc R
C53 C 0.2142(2) 0.87548(17) -0.09848(12) 0.0330(5) Uani 1 1 d .
H53 H 0.2576 0.9349 -0.1062 0.040 Uiso 1 1 calc R
C54 C 0.1949(2) 0.80378(18) -0.15573(12) 0.0337(5) Uani 1 1 d .
H54 H 0.2264 0.8136 -0.2024 0.040 Uiso 1 1 calc R
C55 C 0.1297(2) 0.71744(17) -0.14556(12) 0.0320(5) Uani 1 1 d .
H55 H 0.1166 0.6683 -0.1851 0.038 Uiso 1 1 calc R
C56 C 0.0838(2) 0.70329(16) -0.07749(12) 0.0275(4) Uani 1 1 d .
H56 H 0.0373 0.6450 -0.0709 0.033 Uiso 1 1 calc R
O10 O -0.1649(2) 0.51643(13) 0.06023(12) 0.0643(6) Uani 1 1 d .
O11 O -0.14615(17) 0.77421(12) 0.22208(9) 0.0410(4) Uani 1 1 d .
O12 O -0.40785(17) 0.67112(15) 0.10916(10) 0.0538(5) Uani 1 1 d .
O20 O -0.57026(17) 0.62876(14) -0.07741(11) 0.0514(5) Uani 1 1 d .
O21 O -0.51541(18) 0.89983(16) -0.17898(10) 0.0541(5) Uani 1 1 d .
O22 O -0.53739(19) 0.91138(15) 0.06091(10) 0.0520(5) Uani 1 1 d .

loop_
_atom_site_aniso_label
_atom_site_aniso_U_11
_atom_site_aniso_U_22
_atom_site_aniso_U_33
_atom_site_aniso_U_23
_atom_site_aniso_U_13
_atom_site_aniso_U_12
Mn2 0.02478(18) 0.02797(18) 0.02820(17) 0.00064(13) 0.00380(13) 0.00352(13)
Mn1 0.02470(17) 0.01926(16) 0.02334(16) -0.00028(12) 0.00322(13) 0.00021(12)
S1 0.0319(3) 0.0242(3) 0.0293(3) 0.0034(2) 0.0051(2) -0.0002(2)
S2 0.0280(3) 0.0343(3) 0.0246(3) -0.0023(2) 0.0036(2) 0.0033(2)
P1 0.0248(3) 0.0191(3) 0.0199(2) -0.00075(19) 0.0053(2) 0.00129(19)
C10 0.0366(14) 0.0275(13) 0.0391(13) -0.0018(10) -0.0071(10) -0.0002(9)
C11 0.0254(11) 0.0232(11) 0.0340(12) -0.0009(9) 0.0085(9) -0.0031(8)
C12 0.0270(12) 0.0373(13) 0.0374(12) 0.0053(10) 0.0040(10) -0.0034(10)
C20 0.0286(12) 0.0367(13) 0.0368(12) -0.0004(10) 0.0036(10) 0.0058(10)
C21 0.0288(13) 0.0461(15) 0.0368(13) 0.0032(11) 0.0076(10) 0.0027(10)
C22 0.0322(13) 0.0360(13) 0.0369(12) 0.0027(10) 0.0069(10) 0.0010(10)
C31 0.0290(11) 0.0243(10) 0.0177(9) -0.0014(8) 0.0089(8) -0.0046(8)
C32 0.0309(12) 0.0273(11) 0.0269(10) -0.0039(9) 0.0083(9) -0.0007(9)
C33 0.0444(14) 0.0260(11) 0.0316(11) -0.0058(9) 0.0150(10) -0.0037(10)
C34 0.0465(15) 0.0376(13) 0.0285(11) -0.0119(10) 0.0118(10) -0.0157(11)
C35 0.0312(13) 0.0459(14) 0.0313(11) -0.0051(10) 0.0018(10) -0.0091(10)
C36 0.0322(12) 0.0326(12) 0.0256(10) -0.0019(9) 0.0066(9) -0.0016(9)
C41 0.0272(11) 0.0201(10) 0.0219(9) -0.0024(8) 0.0010(8) 0.0020(8)
C42 0.0313(12) 0.0282(11) 0.0269(10) 0.0005(9) 0.0033(9) -0.0013(9)
C43 0.0456(15) 0.0289(12) 0.0334(12) 0.0086(9) 0.0010(10) -0.0012(10)
C44 0.0447(15) 0.0244(12) 0.0393(12) 0.0010(10) -0.0076(11) 0.0070(10)
C45 0.0333(13) 0.0344(13) 0.0448(13) -0.0033(11) 0.0040(11) 0.0108(10)
C46 0.0357(13) 0.0307(12) 0.0323(11) 0.0023(9) 0.0086(10) 0.0042(9)
C51 0.0240(11) 0.0241(10) 0.0204(9) 0.0011(8) 0.0056(8) 0.0063(8)
C52 0.0325(12) 0.0265(11) 0.0257(10) 0.0014(8) 0.0088(9) 0.0039(9)
C53 0.0355(13) 0.0320(12) 0.0336(12) 0.0085(10) 0.0113(10) 0.0035(9)
C54 0.0303(12) 0.0495(15) 0.0228(10) 0.0089(10) 0.0088(9) 0.0110(10)
C55 0.0319(12) 0.0407(13) 0.0230(10) -0.0046(9) 0.0044(9) 0.0107(10)
C56 0.0265(11) 0.0269(11) 0.0289(10) -0.0006(9) 0.0050(9) 0.0049(8)
O10 0.0763(15) 0.0225(10) 0.0804(14) -0.0039(9) -0.0203(12) -0.0003(9)
O11 0.0518(11) 0.0442(10) 0.0290(9) -0.0064(7) 0.0129(8) -0.0066(8)
O12 0.0342(10) 0.0716(13) 0.0550(11) 0.0278(10) 0.0067(9) -0.0101(9)
O20 0.0367(10) 0.0447(11) 0.0682(12) -0.0092(9) -0.0015(9) -0.0062(8)
O21 0.0429(11) 0.0745(14) 0.0424(10) 0.0240(10) 0.0018(8) 0.0054(10)
O22 0.0515(12) 0.0552(12) 0.0539(11) -0.0104(9) 0.0216(9) 0.0093(9)

loop_
_atom_type_symbol
_atom_type_description
_atom_type_scat_dispersion_real
_atom_type_scat_dispersion_imag
_atom_type_scat_source
C C 0.0033 0.0016 'International Tables Vol C Tables 4.2.6.8 and 6.1.1.4'
H H 0.0000 0.0000 'International Tables Vol C Tables 4.2.6.8 and 6.1.1.4'
O O 0.0106 0.0060 'International Tables Vol C Tables 4.2.6.8 and 6.1.1.4'
P P 0.1023 0.0942 'International Tables Vol C Tables 4.2.6.8 and 6.1.1.4'
Mn Mn 0.3368 0.7283 'International Tables Vol C Tables 4.2.6.8 and 6.1.1.4'
S S 0.1246 0.1234 'International Tables Vol C Tables 4.2.6.8 and 6.1.1.4'

loop_
_geom_angle_atom_site_label_1
_geom_angle_atom_site_label_2
_geom_angle_atom_site_label_3
_geom_angle
C22 Mn2 C20 98.12(11)
C22 Mn2 C21 91.47(10)
C20 Mn2 C21 89.72(11)
C22 Mn2 C12 82.47(10)
C20 Mn2 C12 80.66(9)
C21 Mn2 C12 167.75(10)
C22 Mn2 S2 155.16(8)
C20 Mn2 S2 105.39(8)
C21 Mn2 S2 96.50(8)
C12 Mn2 S2 93.38(6)
C22 Mn2 S1 102.77(8)
C20 Mn2 S1 157.71(8)
C21 Mn2 S1 97.36(8)
C12 Mn2 S1 94.37(6)
S2 Mn2 S1 52.93(2)
C22 Mn2 Mn1 109.20(7)
C20 Mn2 Mn1 110.90(7)
C21 Mn2 Mn1 147.55(8)
C12 Mn2 Mn1 44.54(6)
S2 Mn2 Mn1 54.814(17)
S1 Mn2 Mn1 54.607(16)
C11 Mn1 C10 99.19(10)
C11 Mn1 C12 79.64(10)
C10 Mn1 C12 82.02(11)
C11 Mn1 S1 109.97(7)
C10 Mn1 S1 150.84(8)
C12 Mn1 S1 102.99(7)
C11 Mn1 S2 162.41(7)
C10 Mn1 S2 98.34(7)
C12 Mn1 S2 101.43(7)
S1 Mn1 S2 52.52(2)
C11 Mn1 P1 85.54(7)
C10 Mn1 P1 91.36(8)
C12 Mn1 P1 162.54(7)
S1 Mn1 P1 90.68(2)
S2 Mn1 P1 95.49(2)
C11 Mn1 Mn2 116.76(7)
C10 Mn1 Mn2 112.58(7)
C12 Mn1 Mn2 54.47(7)
S1 Mn1 Mn2 54.217(17)
S2 Mn1 Mn2 54.024(17)
P1 Mn1 Mn2 142.335(19)
S2 S1 Mn2 63.40(2)
S2 S1 Mn1 63.90(2)
Mn2 S1 Mn1 71.176(19)
S1 S2 Mn2 63.67(2)
S1 S2 Mn1 63.59(2)
Mn2 S2 Mn1 71.163(19)
C51 P1 C41 102.88(9)
C51 P1 C31 103.27(9)
C41 P1 C31 103.41(9)
C51 P1 Mn1 113.78(7)
C41 P1 Mn1 116.04(7)
C31 P1 Mn1 115.76(7)
O10 C10 Mn1 175.3(2)
O11 C11 Mn1 176.27(19)
O12 C12 Mn1 149.4(2)
O12 C12 Mn2 129.58(18)
Mn1 C12 Mn2 80.99(8)
O20 C20 Mn2 179.2(2)
O21 C21 Mn2 178.5(2)
O22 C22 Mn2 178.1(2)
C32 C31 C36 118.62(19)
C32 C31 P1 120.57(16)
C36 C31 P1 120.65(16)
C33 C32 C31 120.4(2)
C34 C33 C32 120.4(2)
C33 C34 C35 119.7(2)
C34 C35 C36 120.5(2)
C35 C36 C31 120.3(2)
C46 C41 C42 118.84(19)
C46 C41 P1 121.79(16)
C42 C41 P1 119.33(16)
C43 C42 C41 120.3(2)
C44 C43 C42 120.5(2)
C43 C44 C45 119.5(2)
C44 C45 C46 120.3(2)
C45 C46 C41 120.6(2)
C52 C51 C56 119.48(19)
C52 C51 P1 122.16(15)
C56 C51 P1 118.36(16)
C51 C52 C53 120.1(2)
C54 C53 C52 119.9(2)
C53 C54 C55 120.5(2)
C56 C55 C54 119.7(2)
C55 C56 C51 120.4(2)

loop_
_geom_bond_atom_site_label_1
_geom_bond_atom_site_label_2
_geom_bond_distance
Mn2 C22 1.811(2)
Mn2 C20 1.814(2)
Mn2 C21 1.816(2)
Mn2 C12 2.204(2)
Mn2 S2 2.2870(7)
Mn2 S1 2.2924(7)
Mn2 Mn1 2.6747(5)
Mn1 C11 1.805(2)
Mn1 C10 1.807(2)
Mn1 C12 1.900(2)
Mn1 S1 2.3036(6)
Mn1 S2 2.3097(6)
Mn1 P1 2.3465(6)
S1 S2 2.0410(8)
P1 C51 1.828(2)
P1 C41 1.838(2)
P1 C31 1.839(2)
C10 O10 1.139(3)
C11 O11 1.149(2)
C12 O12 1.165(3)
C20 O20 1.146(3)
C21 O21 1.143(3)
C22 O22 1.146(3)
C31 C32 1.396(3)
C31 C36 1.396(3)
C32 C33 1.394(3)
C33 C34 1.375(3)
C34 C35 1.383(3)
C35 C36 1.391(3)
C41 C46 1.390(3)
C41 C42 1.394(3)
C42 C43 1.387(3)
C43 C44 1.381(4)
C44 C45 1.384(3)
C45 C46 1.385(3)
C51 C52 1.389(3)
C51 C56 1.395(3)
C52 C53 1.392(3)
C53 C54 1.382(3)
C54 C55 1.388(3)
C55 C56 1.385(3)
